data_4024420
loop_
_publ_author_name
'Jos\'e C. Gonz\'alez-G\'omez'
'Francisco Foubelo'
'Miguel Yus'

_publ_contact_author_address
; Departamento de Qu\'imica Org\'anica
Universidad de Alicante
Apdo. Correos, 99
03080 Alicante
;
_publ_contact_author_email foubelo@ua.es
_publ_contact_author_fax '34()96 590 3549'
_publ_contact_author_name 'Francisco Foubelo'
_publ_contact_author_phone '34()96 590 9672'
_publ_section_title
;
Modular Stereocontrolled Assembly of R2Zn, Cyclic Enones
and N-tert-Butanesulfinyl Imines
;
_journal_name_full 'Journal of Organic Chemistry'
_journal_page_first 2547
_journal_page_last 2553
_journal_paper_doi 10.1021/jo802812w
_journal_volume 74
_journal_year 2009
_chemical_absolute_configuration syn
_chemical_formula_moiety 'C14 H23 N O2'
_chemical_formula_sum 'C14 H23 N O2'
_chemical_formula_weight 237.33
_chemical_name_systematic
; 
 ? 
;
_space_group_IT_number 19
_symmetry_cell_setting orthorhombic
_symmetry_space_group_name_Hall 'P 2ac 2ab'
_symmetry_space_group_name_H-M 'P 21 21 21'
_atom_sites_solution_hydrogens difmap
_atom_sites_solution_primary direct
_atom_sites_solution_secondary difmap
_audit_creation_method SHELXL-97
_cell_angle_alpha 90.00
_cell_angle_beta 90.00
_cell_angle_gamma 90.00
_cell_formula_units_Z 4
_cell_length_a 5.4356(16)
_cell_length_b 13.512(4)
_cell_length_c 18.503(6)
_cell_measurement_reflns_used 969
_cell_measurement_temperature 298(1)
_cell_measurement_theta_max 17.18
_cell_measurement_theta_min 2.6
_cell_volume 1359.0(7)
_computing_cell_refinement 'Bruker SMART V5.625'
_computing_data_collection 'Bruker SMART V5.625'
_computing_data_reduction 'Bruker SAINT V6.28A'
_computing_molecular_graphics 'SHELXTL  Rel. 6.12/V (Siemens, 1996)'
_computing_publication_material 'SHELX-97 (Sheldrick, 1997)'
_computing_structure_refinement 'SHELXL-97 (Sheldrick, 1997)'
_computing_structure_solution 'SHELXS-97 (Sheldrick, 1990)'
_diffrn_ambient_temperature 298(1)
_diffrn_measured_fraction_theta_full 0.995
_diffrn_measured_fraction_theta_max 0.995
_diffrn_measurement_device_type 'CCD area detector'
_diffrn_measurement_method 'phi and omega scans'
_diffrn_radiation_monochromator graphite
_diffrn_radiation_source 'fine-focus sealed tube'
_diffrn_radiation_type MoK\a
_diffrn_radiation_wavelength 0.71073
_diffrn_reflns_av_R_equivalents 0.0973
_diffrn_reflns_av_sigmaI/netI 0.0554
_diffrn_reflns_limit_h_max 6
_diffrn_reflns_limit_h_min -6
_diffrn_reflns_limit_k_max 16
_diffrn_reflns_limit_k_min -16
_diffrn_reflns_limit_l_max 21
_diffrn_reflns_limit_l_min -22
_diffrn_reflns_number 11243
_diffrn_reflns_theta_full 25.11
_diffrn_reflns_theta_max 25.11
_diffrn_reflns_theta_min 1.87
_exptl_absorpt_coefficient_mu 0.077
_exptl_absorpt_correction_T_max 0.9962
_exptl_absorpt_correction_T_min 0.6858
_exptl_absorpt_correction_type multi-scan
_exptl_absorpt_process_details 'Bruker/Siemens SADABS V2.03'
_exptl_crystal_colour colorless
_exptl_crystal_density_diffrn 1.160
_exptl_crystal_density_method 'not measured'
_exptl_crystal_description plate
_exptl_crystal_F_000 520
_exptl_crystal_size_max 0.55
_exptl_crystal_size_mid 0.11
_exptl_crystal_size_min 0.05
_refine_diff_density_max 0.177
_refine_diff_density_min -0.133
_refine_diff_density_rms 0.040
_refine_ls_extinction_coef 0.018(5)
_refine_ls_extinction_expression Fc^*^=kFc[1+0.001xFc^2^\l^3^/sin(2\q)]^-1/4^
_refine_ls_extinction_method SHELXL
_refine_ls_goodness_of_fit_ref 1.093
_refine_ls_hydrogen_treatment mixed
_refine_ls_matrix_type full
_refine_ls_number_parameters 159
_refine_ls_number_reflns 1437
_refine_ls_number_restraints 0
_refine_ls_restrained_S_all 1.093
_refine_ls_R_factor_all 0.0956
_refine_ls_R_factor_gt 0.0666
_refine_ls_shift/su_max 0.002
_refine_ls_shift/su_mean 0.000
_refine_ls_structure_factor_coef Fsqd
_refine_ls_weighting_details 'calc w=1/[\s^2^(Fo^2^)+(0.0746P)^2^+0.1712P] where P=(Fo^2^+2Fc^2^)/3'
_refine_ls_weighting_scheme calc
_refine_ls_wR_factor_gt 0.1406
_refine_ls_wR_factor_ref 0.1543
_reflns_number_gt 1075
_reflns_number_total 1437
_reflns_threshold_expression I>2\s(I)
_cod_data_source_file jo802812w_si_002.cif
_cod_data_source_block merg3
_cod_database_code 4024420

loop_
_symmetry_equiv_pos_as_xyz
'x, y, z'
'-x+1/2, -y, z+1/2'
'-x, y+1/2, -z+1/2'
'x+1/2, -y+1/2, -z'

loop_
_atom_site_label
_atom_site_type_symbol
_atom_site_fract_x
_atom_site_fract_y
_atom_site_fract_z
_atom_site_U_iso_or_equiv
_atom_site_adp_type
_atom_site_occupancy
_atom_site_symmetry_multiplicity
_atom_site_calc_flag
_atom_site_refinement_flags
_atom_site_disorder_assembly
_atom_site_disorder_group
N1 N 0.1670(8) 0.6260(2) -0.03039(18) 0.0471(10) Uani 1 1 d . . .
H1N H 0.227(9) 0.674(3) 0.003(2) 0.057 Uiso 1 1 d . . .
C1 C -0.0102(9) 0.6580(3) -0.0741(2) 0.0496(12) Uani 1 1 d . . .
O1 O -0.0861(8) 0.7440(2) -0.07098(18) 0.0764(12) Uani 1 1 d . . .
C2 C -0.1134(9) 0.5888(3) -0.1302(2) 0.0544(13) Uani 1 1 d . . .
H2A H -0.0506 0.6083 -0.1772 0.065 Uiso 1 1 calc R . .
H2B H -0.2908 0.5965 -0.1313 0.065 Uiso 1 1 calc R . .
C3 C -0.0535(9) 0.4802(3) -0.1181(2) 0.0545(12) Uani 1 1 d . . .
H3A H -0.0818 0.4433 -0.1623 0.065 Uiso 1 1 calc R . .
H3B H -0.1599 0.4534 -0.0808 0.065 Uiso 1 1 calc R . .
C4 C 0.2153(8) 0.4697(4) -0.0952(2) 0.0517(12) Uani 1 1 d . . .
H4A H 0.2538 0.4002 -0.0888 0.062 Uiso 1 1 calc R . .
H4B H 0.3206 0.4955 -0.1330 0.062 Uiso 1 1 calc R . .
C5 C 0.2672(8) 0.5247(3) -0.02514(19) 0.0414(10) Uani 1 1 d . . .
H5 H 0.4462 0.5304 -0.0203 0.050 Uiso 1 1 calc R . .
C6 C 0.1720(8) 0.4685(3) 0.04150(19) 0.0389(10) Uani 1 1 d . . .
H6 H 0.0048 0.4455 0.0309 0.047 Uiso 1 1 calc R . .
C7 C 0.3331(11) 0.3780(3) 0.0535(2) 0.0548(12) Uani 1 1 d . . .
O2 O 0.5405(7) 0.3731(2) 0.03032(18) 0.0688(10) Uani 1 1 d . . .
C8 C 0.2293(12) 0.2932(3) 0.0972(3) 0.0758(17) Uani 1 1 d . . .
H8A H 0.3619 0.2646 0.1254 0.091 Uiso 1 1 calc R . .
H8B H 0.1726 0.2427 0.0639 0.091 Uiso 1 1 calc R . .
C9 C 0.0177(12) 0.3184(4) 0.1486(3) 0.0823(19) Uani 1 1 d . . .
H9A H -0.1188 0.3438 0.1204 0.099 Uiso 1 1 calc R . .
H9B H -0.0372 0.2580 0.1718 0.099 Uiso 1 1 calc R . .
C10 C 0.0814(10) 0.3928(3) 0.2060(3) 0.0665(15) Uani 1 1 d . . .
H10A H 0.1627 0.3586 0.2454 0.080 Uiso 1 1 calc R . .
H10B H -0.0699 0.4208 0.2248 0.080 Uiso 1 1 calc R . .
C11 C 0.2454(9) 0.4765(3) 0.1807(2) 0.0513(12) Uani 1 1 d . . .
H11A H 0.4086 0.4499 0.1720 0.062 Uiso 1 1 calc R . .
H11B H 0.2592 0.5242 0.2196 0.062 Uiso 1 1 calc R . .
C12 C 0.1622(8) 0.5316(3) 0.1121(2) 0.0419(10) Uani 1 1 d . . .
H12 H 0.2773 0.5867 0.1053 0.050 Uiso 1 1 calc R . .
C13 C -0.0960(9) 0.5781(3) 0.1216(2) 0.0543(13) Uani 1 1 d . . .
H13A H -0.1424 0.6104 0.0768 0.065 Uiso 1 1 calc R . .
H13B H -0.2139 0.5256 0.1306 0.065 Uiso 1 1 calc R . .
C14 C -0.1116(12) 0.6535(4) 0.1832(3) 0.0864(19) Uani 1 1 d . . .
H14A H -0.0912 0.6202 0.2287 0.130 Uiso 1 1 calc R . .
H14B H -0.2692 0.6856 0.1821 0.130 Uiso 1 1 calc R . .
H14C H 0.0158 0.7021 0.1776 0.130 Uiso 1 1 calc R . .

loop_
_atom_site_aniso_label
_atom_site_aniso_U_11
_atom_site_aniso_U_22
_atom_site_aniso_U_33
_atom_site_aniso_U_23
_atom_site_aniso_U_13
_atom_site_aniso_U_12
N1 0.067(3) 0.0293(18) 0.0446(19) -0.0015(16) 0.001(2) -0.0027(18)
C1 0.064(3) 0.042(2) 0.043(2) 0.012(2) 0.011(3) 0.011(2)
O1 0.102(3) 0.0484(19) 0.079(2) 0.0064(17) 0.008(2) 0.027(2)
C2 0.051(3) 0.057(3) 0.056(3) 0.007(2) -0.005(2) 0.001(2)
C3 0.066(3) 0.050(2) 0.047(2) -0.008(2) -0.009(2) -0.006(3)
C4 0.059(3) 0.052(3) 0.045(3) 0.001(2) 0.005(2) 0.013(3)
C5 0.041(2) 0.039(2) 0.044(2) -0.0002(19) 0.001(2) 0.007(2)
C6 0.040(2) 0.032(2) 0.045(2) -0.0009(19) -0.0053(19) 0.001(2)
C7 0.061(3) 0.049(3) 0.054(3) -0.005(2) -0.015(3) 0.003(3)
O2 0.060(2) 0.070(2) 0.076(2) -0.0043(19) -0.007(2) 0.024(2)
C8 0.101(5) 0.036(3) 0.091(4) 0.007(3) -0.026(4) -0.001(3)
C9 0.095(5) 0.068(4) 0.085(4) 0.029(3) -0.025(4) -0.039(3)
C10 0.075(4) 0.065(3) 0.059(3) 0.019(3) -0.004(3) -0.017(3)
C11 0.060(3) 0.049(3) 0.044(2) 0.003(2) -0.002(2) -0.010(3)
C12 0.043(2) 0.039(2) 0.044(2) 0.004(2) 0.001(2) -0.008(2)
C13 0.063(3) 0.050(3) 0.049(3) 0.001(2) 0.008(2) 0.004(2)
C14 0.098(5) 0.086(4) 0.076(3) -0.026(3) 0.015(3) 0.020(4)

loop_
_atom_type_symbol
_atom_type_description
_atom_type_scat_dispersion_real
_atom_type_scat_dispersion_imag
_atom_type_scat_source
C C 0.0033 0.0016 'International Tables Vol C Tables 4.2.6.8 and 6.1.1.4'
H H 0.0000 0.0000 'International Tables Vol C Tables 4.2.6.8 and 6.1.1.4'
N N 0.0061 0.0033 'International Tables Vol C Tables 4.2.6.8 and 6.1.1.4'
O O 0.0106 0.0060 'International Tables Vol C Tables 4.2.6.8 and 6.1.1.4'

loop_
_geom_angle_atom_site_label_1
_geom_angle_atom_site_label_2
_geom_angle_atom_site_label_3
_geom_angle
_geom_angle_site_symmetry_1
_geom_angle_site_symmetry_3
_geom_angle_publ_flag
C1 N1 C5 127.5(4) . . ?
C1 N1 H1N 115(3) . . ?
C5 N1 H1N 118(3) . . ?
O1 C1 N1 121.3(4) . . ?
O1 C1 C2 119.5(4) . . ?
N1 C1 C2 119.2(4) . . ?
C1 C2 C3 114.7(4) . . ?
C1 C2 H2A 108.6 . . ?
C3 C2 H2A 108.6 . . ?
C1 C2 H2B 108.6 . . ?
C3 C2 H2B 108.6 . . ?
H2A C2 H2B 107.6 . . ?
C2 C3 C4 109.6(4) . . ?
C2 C3 H3A 109.7 . . ?
C4 C3 H3A 109.7 . . ?
C2 C3 H3B 109.7 . . ?
C4 C3 H3B 109.7 . . ?
H3A C3 H3B 108.2 . . ?
C5 C4 C3 111.6(4) . . ?
C5 C4 H4A 109.3 . . ?
C3 C4 H4A 109.3 . . ?
C5 C4 H4B 109.3 . . ?
C3 C4 H4B 109.3 . . ?
H4A C4 H4B 108.0 . . ?
N1 C5 C4 109.2(3) . . ?
N1 C5 C6 112.7(3) . . ?
C4 C5 C6 112.3(3) . . ?
N1 C5 H5 107.5 . . ?
C4 C5 H5 107.5 . . ?
C6 C5 H5 107.5 . . ?
C7 C6 C5 108.7(3) . . ?
C7 C6 C12 109.7(3) . . ?
C5 C6 C12 114.4(3) . . ?
C7 C6 H6 108.0 . . ?
C5 C6 H6 108.0 . . ?
C12 C6 H6 108.0 . . ?
O2 C7 C8 119.8(5) . . ?
O2 C7 C6 122.0(5) . . ?
C8 C7 C6 118.2(5) . . ?
C7 C8 C9 116.3(4) . . ?
C7 C8 H8A 108.2 . . ?
C9 C8 H8A 108.2 . . ?
C7 C8 H8B 108.2 . . ?
C9 C8 H8B 108.2 . . ?
H8A C8 H8B 107.4 . . ?
C10 C9 C8 114.5(5) . . ?
C10 C9 H9A 108.6 . . ?
C8 C9 H9A 108.6 . . ?
C10 C9 H9B 108.6 . . ?
C8 C9 H9B 108.6 . . ?
H9A C9 H9B 107.6 . . ?
C9 C10 C11 114.6(4) . . ?
C9 C10 H10A 108.6 . . ?
C11 C10 H10A 108.6 . . ?
C9 C10 H10B 108.6 . . ?
C11 C10 H10B 108.6 . . ?
H10A C10 H10B 107.6 . . ?
C10 C11 C12 116.3(4) . . ?
C10 C11 H11A 108.2 . . ?
C12 C11 H11A 108.2 . . ?
C10 C11 H11B 108.2 . . ?
C12 C11 H11B 108.2 . . ?
H11A C11 H11B 107.4 . . ?
C11 C12 C13 111.7(4) . . ?
C11 C12 C6 114.5(3) . . ?
C13 C12 C6 110.3(3) . . ?
C11 C12 H12 106.6 . . ?
C13 C12 H12 106.6 . . ?
C6 C12 H12 106.6 . . ?
C14 C13 C12 113.9(4) . . ?
C14 C13 H13A 108.8 . . ?
C12 C13 H13A 108.8 . . ?
C14 C13 H13B 108.8 . . ?
C12 C13 H13B 108.8 . . ?
H13A C13 H13B 107.7 . . ?
C13 C14 H14A 109.5 . . ?
C13 C14 H14B 109.5 . . ?
H14A C14 H14B 109.5 . . ?
C13 C14 H14C 109.5 . . ?
H14A C14 H14C 109.5 . . ?
H14B C14 H14C 109.5 . . ?

loop_
_geom_bond_atom_site_label_1
_geom_bond_atom_site_label_2
_geom_bond_distance
_geom_bond_site_symmetry_2
_geom_bond_publ_flag
N1 C1 1.330(5) . ?
N1 C5 1.477(5) . ?
N1 H1N 0.95(4) . ?
C1 O1 1.235(5) . ?
C1 C2 1.505(6) . ?
C2 C3 1.520(6) . ?
C2 H2A 0.9700 . ?
C2 H2B 0.9700 . ?
C3 C4 1.528(6) . ?
C3 H3A 0.9700 . ?
C3 H3B 0.9700 . ?
C4 C5 1.520(5) . ?
C4 H4A 0.9700 . ?
C4 H4B 0.9700 . ?
C5 C6 1.538(5) . ?
C5 H5 0.9800 . ?
C6 C7 1.520(6) . ?
C6 C12 1.561(5) . ?
C6 H6 0.9800 . ?
C7 O2 1.208(6) . ?
C7 C8 1.512(7) . ?
C8 C9 1.531(8) . ?
C8 H8A 0.9700 . ?
C8 H8B 0.9700 . ?
C9 C10 1.503(6) . ?
C9 H9A 0.9700 . ?
C9 H9B 0.9700 . ?
C10 C11 1.515(6) . ?
C10 H10A 0.9700 . ?
C10 H10B 0.9700 . ?
C11 C12 1.539(5) . ?
C11 H11A 0.9700 . ?
C11 H11B 0.9700 . ?
C12 C13 1.547(6) . ?
C12 H12 0.9800 . ?
C13 C14 1.533(6) . ?
C13 H13A 0.9700 . ?
C13 H13B 0.9700 . ?
C14 H14A 0.9600 . ?
C14 H14B 0.9600 . ?
C14 H14C 0.9600 . ?

loop_
_geom_hbond_atom_site_label_D
_geom_hbond_atom_site_label_H
_geom_hbond_atom_site_label_A
_geom_hbond_distance_DH
_geom_hbond_distance_HA
_geom_hbond_distance_DA
_geom_hbond_angle_DHA
_geom_hbond_site_symmetry_A
N1 H1N O1 0.95(4) 1.96(4) 2.899(5) 168(4) 4_565

loop_
_cod_related_entry_id
_cod_related_entry_database
_cod_related_entry_code
1 ChemSpider 30658919
